data_4340954
loop_
_publ_author_name
'Osten, Kimberly M.'
'Aluthge, Dinesh C.'
'Patrick, Brian O.'
'Mehrkhodavandi, Parisa'

_publ_section_title
;
 Probing the role of secondary versus tertiary amine donor ligands for
 indium catalysts in lactide polymerization.
;
_journal_issue 18
_journal_name_full 'Inorganic chemistry'
_journal_page_first 9897
_journal_page_last 9906
_journal_paper_doi 10.1021/ic501529f
_journal_volume 53
_journal_year 2014
_chemical_formula_sum 'C58 H103 Cl3 In2 N8 O3'
_chemical_formula_weight 1296.47
_chemical_name_systematic
; 
 ? 
;
_space_group_IT_number 13
_symmetry_cell_setting monoclinic
_symmetry_space_group_name_Hall '-P 2yc'
_symmetry_space_group_name_H-M 'P 1 2/c 1'
_atom_sites_solution_hydrogens geom
_atom_sites_solution_primary direct
_atom_sites_solution_secondary difmap
_audit_creation_method SHELXL-97
_cell_angle_alpha 90.00
_cell_angle_beta 97.046(2)
_cell_angle_gamma 90.00
_cell_formula_units_Z 2
_cell_length_a 16.9326(7)
_cell_length_b 10.5828(4)
_cell_length_c 18.5416(7)
_cell_measurement_reflns_used 9881
_cell_measurement_temperature 100(2)
_cell_measurement_theta_max 28.68
_cell_measurement_theta_min 2.21
_cell_volume 3297.5(2)
_computing_cell_refinement 'Bruker SAINT'
_computing_data_collection 'Bruker APEX2'
_computing_data_reduction 'Bruker SAINT'
_computing_molecular_graphics 'Bruker SHELXTL'
_computing_publication_material 'Bruker SHELXTL'
_computing_structure_refinement 'SHELXL-97 (Sheldrick, 2008)'
_computing_structure_solution 'SHELXS-97 (Sheldrick, 2008)'
_diffrn_ambient_temperature 100(2)
_diffrn_measured_fraction_theta_full 0.981
_diffrn_measured_fraction_theta_max 0.981
_diffrn_measurement_device_type 'Bruker APEX-II CCD'
_diffrn_measurement_method '\f and \w scans'
_diffrn_radiation_monochromator graphite
_diffrn_radiation_source 'fine-focus sealed tube'
_diffrn_radiation_type MoK\a
_diffrn_radiation_wavelength 0.71073
_diffrn_reflns_av_R_equivalents 0.0445
_diffrn_reflns_av_sigmaI/netI 0.0463
_diffrn_reflns_limit_h_max 22
_diffrn_reflns_limit_h_min -22
_diffrn_reflns_limit_k_max 13
_diffrn_reflns_limit_k_min -14
_diffrn_reflns_limit_l_max 24
_diffrn_reflns_limit_l_min -24
_diffrn_reflns_number 31246
_diffrn_reflns_theta_full 28.73
_diffrn_reflns_theta_max 28.73
_diffrn_reflns_theta_min 1.92
_diffrn_standards_number 0
_exptl_absorpt_coefficient_mu 0.866
_exptl_absorpt_correction_T_max 0.966
_exptl_absorpt_correction_T_min 0.838
_exptl_absorpt_correction_type multi-scan
_exptl_absorpt_process_details 'SADABS (Sheldrick, 2008)'
_exptl_crystal_colour colourless
_exptl_crystal_density_diffrn 1.306
_exptl_crystal_density_method 'not measured'
_exptl_crystal_description needle
_exptl_crystal_F_000 1360
_exptl_crystal_size_max 0.60
_exptl_crystal_size_mid 0.08
_exptl_crystal_size_min 0.04
_platon_squeeze_details
;
;
_refine_diff_density_max 0.572
_refine_diff_density_min -0.445
_refine_diff_density_rms 0.075
_refine_ls_extinction_method none
_refine_ls_goodness_of_fit_ref 0.983
_refine_ls_hydrogen_treatment constr
_refine_ls_matrix_type full
_refine_ls_number_parameters 300
_refine_ls_number_reflns 8379
_refine_ls_number_restraints 0
_refine_ls_restrained_S_all 0.983
_refine_ls_R_factor_all 0.0423
_refine_ls_R_factor_gt 0.0287
_refine_ls_shift/su_max 0.001
_refine_ls_shift/su_mean 0.000
_refine_ls_structure_factor_coef Fsqd
_refine_ls_weighting_details 'calc w=1/[\s^2^(Fo^2^)+(0.0239P)^2^+0.0000P] where P=(Fo^2^+2Fc^2^)/3'
_refine_ls_weighting_scheme calc
_refine_ls_wR_factor_gt 0.0559
_refine_ls_wR_factor_ref 0.0591
_reflns_number_gt 6534
_reflns_number_total 8379
_reflns_threshold_expression >2\s(I)
_cod_data_source_file ic501529f_si_002.cif
_cod_data_source_block pm093
_cod_depositor_comments
;
The following automatic conversions were performed:

'_symmetry_cell_setting' value 'Monoclinic' changed to 'monoclinic'
according to
/home/saulius/struct/COD-crude-data--automatic-downloads/rss-feeds/ACS/lib/dictionaries/cif_core.dic
dictionary named 'cif_core.dic' version 2.4.2 from 2011-04-26.

Automatic conversion script
Id: cif_fix_values 2281 2013-09-26 08:29:07Z andrius 

 Adding full bibliography for 4340954--4340957.cif.
;
_cod_original_sg_symbol_H-M P2/c
_cod_database_code 4340954

loop_
_symmetry_equiv_pos_as_xyz
'x, y, z'
'-x, y, -z+1/2'
'-x, -y, -z'
'x, -y, z-1/2'

loop_
_atom_site_label
_atom_site_type_symbol
_atom_site_fract_x
_atom_site_fract_y
_atom_site_fract_z
_atom_site_U_iso_or_equiv
_atom_site_adp_type
_atom_site_occupancy
_atom_site_symmetry_multiplicity
_atom_site_calc_flag
_atom_site_refinement_flags
_atom_site_disorder_assembly
_atom_site_disorder_group
C1 C 0.18628(12) 0.33659(18) 0.11084(10) 0.0203(4) Uani 1 1 d . . .
H1 H 0.2348 0.3913 0.1182 0.024 Uiso 1 1 calc R . .
C2 C 0.18237(14) 0.2794(2) 0.03421(11) 0.0318(5) Uani 1 1 d . . .
H2A H 0.1343 0.2259 0.0246 0.038 Uiso 1 1 calc R . .
H2B H 0.1782 0.3482 -0.0022 0.038 Uiso 1 1 calc R . .
C3 C 0.25620(17) 0.1999(2) 0.02665(12) 0.0457(7) Uani 1 1 d . . .
H3A H 0.2522 0.1634 -0.0228 0.055 Uiso 1 1 calc R . .
H3B H 0.3042 0.2541 0.0338 0.055 Uiso 1 1 calc R . .
C4 C 0.26353(18) 0.0946(2) 0.08265(12) 0.0481(7) Uani 1 1 d . . .
H4A H 0.3118 0.0440 0.0779 0.058 Uiso 1 1 calc R . .
H4B H 0.2168 0.0380 0.0739 0.058 Uiso 1 1 calc R . .
C5 C 0.26864(14) 0.1497(2) 0.15904(11) 0.0318(5) Uani 1 1 d . . .
H5A H 0.3180 0.2002 0.1688 0.038 Uiso 1 1 calc R . .
H5B H 0.2718 0.0798 0.1947 0.038 Uiso 1 1 calc R . .
C6 C 0.19652(12) 0.23406(19) 0.16937(10) 0.0219(4) Uani 1 1 d . . .
H6 H 0.1479 0.1797 0.1631 0.026 Uiso 1 1 calc R . .
C7 C 0.19033(12) 0.19168(19) 0.29871(11) 0.0239(5) Uani 1 1 d . . .
H7A H 0.2369 0.1360 0.3058 0.036 Uiso 1 1 calc R . .
H7B H 0.1431 0.1420 0.2809 0.036 Uiso 1 1 calc R . .
H7C H 0.1825 0.2316 0.3450 0.036 Uiso 1 1 calc R . .
C8 C 0.28111(11) 0.3522(2) 0.26750(11) 0.0229(4) Uani 1 1 d . . .
H8A H 0.2796 0.3943 0.3144 0.034 Uiso 1 1 calc R . .
H8B H 0.2921 0.4147 0.2310 0.034 Uiso 1 1 calc R . .
H8C H 0.3231 0.2879 0.2723 0.034 Uiso 1 1 calc R . .
C9 C 0.03940(12) 0.3649(2) 0.08591(10) 0.0241(5) Uani 1 1 d . . .
H9A H -0.0051 0.4152 0.0993 0.036 Uiso 1 1 calc R . .
H9B H 0.0344 0.2776 0.1024 0.036 Uiso 1 1 calc R . .
H9C H 0.0387 0.3659 0.0330 0.036 Uiso 1 1 calc R . .
C10 C 0.12466(11) 0.54777(18) 0.08737(10) 0.0178(4) Uani 1 1 d . . .
H10A H 0.1190 0.5382 0.0339 0.021 Uiso 1 1 calc R . .
H10B H 0.0806 0.6023 0.0993 0.021 Uiso 1 1 calc R . .
C11 C 0.20227(11) 0.61366(18) 0.11140(10) 0.0160(4) Uani 1 1 d . . .
C12 C 0.22143(11) 0.64969(17) 0.18490(10) 0.0155(4) Uani 1 1 d . . .
C13 C 0.29124(11) 0.72307(18) 0.20445(10) 0.0164(4) Uani 1 1 d . . .
C14 C 0.34092(11) 0.74675(19) 0.15101(10) 0.0211(4) Uani 1 1 d . . .
H14 H 0.3882 0.7939 0.1643 0.025 Uiso 1 1 calc R . .
C15 C 0.32491(11) 0.7047(2) 0.07877(10) 0.0217(4) Uani 1 1 d . . .
C16 C 0.25372(11) 0.64018(19) 0.06047(10) 0.0203(4) Uani 1 1 d . . .
H16 H 0.2398 0.6134 0.0117 0.024 Uiso 1 1 calc R . .
C17 C 0.30988(11) 0.77623(18) 0.28223(10) 0.0184(4) Uani 1 1 d . . .
C18 C 0.23776(12) 0.85172(19) 0.30223(11) 0.0232(4) Uani 1 1 d . . .
H18A H 0.2201 0.9112 0.2631 0.035 Uiso 1 1 calc R . .
H18B H 0.2531 0.8985 0.3474 0.035 Uiso 1 1 calc R . .
H18C H 0.1943 0.7934 0.3090 0.035 Uiso 1 1 calc R . .
C19 C 0.38204(12) 0.8661(2) 0.28914(11) 0.0259(5) Uani 1 1 d . . .
H19A H 0.4295 0.8194 0.2791 0.039 Uiso 1 1 calc R . .
H19B H 0.3907 0.9005 0.3385 0.039 Uiso 1 1 calc R . .
H19C H 0.3718 0.9354 0.2542 0.039 Uiso 1 1 calc R . .
C20 C 0.32852(13) 0.66876(19) 0.33824(10) 0.0251(5) Uani 1 1 d . . .
H20A H 0.2813 0.6155 0.3390 0.038 Uiso 1 1 calc R . .
H20B H 0.3435 0.7052 0.3866 0.038 Uiso 1 1 calc R . .
H20C H 0.3726 0.6175 0.3246 0.038 Uiso 1 1 calc R . .
C21 C 0.38129(13) 0.7267(2) 0.02094(11) 0.0300(5) Uani 1 1 d . . .
C22 C 0.34057(14) 0.8127(2) -0.03920(12) 0.0375(6) Uani 1 1 d . . .
H22A H 0.3291 0.8949 -0.0184 0.056 Uiso 1 1 calc R . .
H22B H 0.2907 0.7736 -0.0608 0.056 Uiso 1 1 calc R . .
H22C H 0.3758 0.8245 -0.0768 0.056 Uiso 1 1 calc R . .
C23 C 0.45992(14) 0.7893(3) 0.05240(13) 0.0584(9) Uani 1 1 d . . .
H23A H 0.4489 0.8725 0.0721 0.088 Uiso 1 1 calc R . .
H23B H 0.4943 0.7992 0.0139 0.088 Uiso 1 1 calc R . .
H23C H 0.4867 0.7363 0.0912 0.088 Uiso 1 1 calc R . .
C24 C 0.39948(16) 0.5990(3) -0.01370(15) 0.0491(7) Uani 1 1 d . . .
H24A H 0.4335 0.6132 -0.0521 0.074 Uiso 1 1 calc R . .
H24B H 0.3496 0.5593 -0.0346 0.074 Uiso 1 1 calc R . .
H24C H 0.4269 0.5435 0.0236 0.074 Uiso 1 1 calc R . .
C25 C -0.0067(3) 0.6868(4) 0.2238(2) 0.0230(9) Uani 0.50 1 d P A -1
H25A H -0.0576 0.6991 0.1920 0.028 Uiso 0.50 1 calc PR A -1
H25B H 0.0376 0.7071 0.1955 0.028 Uiso 0.50 1 calc PR A -1
C26 C -0.0036(3) 0.7714(4) 0.2891(2) 0.0325(11) Uani 0.50 1 d P A -1
H26A H -0.0501 0.7554 0.3145 0.049 Uiso 0.50 1 calc PR A -1
H26B H -0.0038 0.8599 0.2735 0.049 Uiso 0.50 1 calc PR A -1
H26C H 0.0451 0.7541 0.3219 0.049 Uiso 0.50 1 calc PR A -1
N1 N 0.11589(9) 0.41943(15) 0.12088(8) 0.0164(3) Uani 1 1 d . . .
N2 N 0.20320(10) 0.29111(15) 0.24453(8) 0.0176(3) Uani 1 1 d . . .
O1 O 0.17430(7) 0.61750(12) 0.23457(7) 0.0175(3) Uani 1 1 d . . .
O2 O 0.0000 0.55354(18) 0.2500 0.0242(4) Uani 1 2 d S . .
Cl1 Cl 0.0000 0.27559(6) 0.2500 0.02050(14) Uani 1 2 d S . .
Cl2 Cl 0.14719(3) 0.46950(5) 0.37888(2) 0.02234(11) Uani 1 1 d . . .
In1 In 0.109252(8) 0.453094(12) 0.245994(7) 0.01498(4) Uani 1 1 d . A .

loop_
_atom_site_aniso_label
_atom_site_aniso_U_11
_atom_site_aniso_U_22
_atom_site_aniso_U_33
_atom_site_aniso_U_23
_atom_site_aniso_U_13
_atom_site_aniso_U_12
C1 0.0268(11) 0.0198(10) 0.0153(9) -0.0003(8) 0.0072(8) 0.0032(9)
C2 0.0477(15) 0.0325(12) 0.0162(10) -0.0018(9) 0.0081(10) 0.0097(11)
C3 0.0710(19) 0.0446(15) 0.0242(12) -0.0027(11) 0.0165(12) 0.0250(14)
C4 0.078(2) 0.0398(15) 0.0283(13) -0.0065(11) 0.0117(13) 0.0246(14)
C5 0.0438(14) 0.0283(12) 0.0240(11) 0.0015(10) 0.0072(10) 0.0123(11)
C6 0.0295(11) 0.0209(10) 0.0156(9) -0.0017(8) 0.0035(8) 0.0026(9)
C7 0.0300(12) 0.0222(11) 0.0192(10) 0.0026(8) 0.0014(9) 0.0013(9)
C8 0.0192(11) 0.0261(11) 0.0229(10) -0.0016(9) 0.0006(8) 0.0023(9)
C9 0.0268(11) 0.0299(12) 0.0148(9) -0.0015(9) 0.0000(8) -0.0082(9)
C10 0.0190(10) 0.0207(10) 0.0132(8) 0.0031(8) -0.0006(7) 0.0001(9)
C11 0.0140(9) 0.0180(10) 0.0151(9) 0.0020(8) -0.0010(7) 0.0020(8)
C12 0.0155(9) 0.0143(9) 0.0163(9) 0.0032(8) 0.0007(7) 0.0025(8)
C13 0.0158(9) 0.0184(10) 0.0142(9) 0.0019(8) -0.0015(7) 0.0011(8)
C14 0.0162(10) 0.0275(11) 0.0187(10) 0.0015(9) -0.0010(8) -0.0040(8)
C15 0.0166(10) 0.0321(12) 0.0164(9) 0.0000(9) 0.0021(8) -0.0013(9)
C16 0.0198(10) 0.0272(11) 0.0137(9) 0.0002(8) 0.0013(8) 0.0008(9)
C17 0.0217(10) 0.0183(10) 0.0146(9) 0.0002(8) 0.0003(8) -0.0020(8)
C18 0.0274(11) 0.0206(11) 0.0218(10) -0.0044(9) 0.0037(9) -0.0029(9)
C19 0.0270(11) 0.0288(12) 0.0208(10) -0.0010(9) -0.0015(9) -0.0086(9)
C20 0.0315(12) 0.0245(11) 0.0175(10) 0.0016(9) -0.0038(9) -0.0011(9)
C21 0.0214(11) 0.0502(14) 0.0188(10) -0.0037(10) 0.0042(9) -0.0067(11)
C22 0.0377(14) 0.0544(16) 0.0219(11) 0.0027(11) 0.0099(10) -0.0075(12)
C23 0.0268(13) 0.124(3) 0.0247(13) -0.0009(16) 0.0065(11) -0.0283(16)
C24 0.0435(16) 0.0608(18) 0.0490(16) -0.0026(14) 0.0302(13) 0.0062(14)
C25 0.021(2) 0.026(2) 0.024(2) 0.0028(17) 0.010(2) 0.0046(19)
C26 0.035(3) 0.024(2) 0.041(3) -0.006(2) 0.012(2) -0.003(2)
N1 0.0172(8) 0.0181(8) 0.0135(7) 0.0002(6) 0.0005(6) -0.0006(6)
N2 0.0227(9) 0.0174(8) 0.0128(8) 0.0006(6) 0.0026(7) -0.0010(7)
O1 0.0192(7) 0.0186(7) 0.0153(6) -0.0019(6) 0.0041(5) -0.0037(6)
O2 0.0187(10) 0.0195(10) 0.0357(11) 0.000 0.0078(9) 0.000
Cl1 0.0204(3) 0.0216(3) 0.0195(3) 0.000 0.0022(3) 0.000
Cl2 0.0255(3) 0.0297(3) 0.0116(2) -0.0020(2) 0.00183(18) -0.0036(2)
In1 0.01569(7) 0.01833(7) 0.01091(6) -0.00070(6) 0.00156(5) -0.00124(6)

loop_
_atom_type_symbol
_atom_type_description
_atom_type_scat_dispersion_real
_atom_type_scat_dispersion_imag
_atom_type_scat_source
C C 0.0033 0.0016 'International Tables Vol C Tables 4.2.6.8 and 6.1.1.4'
H H 0.0000 0.0000 'International Tables Vol C Tables 4.2.6.8 and 6.1.1.4'
N N 0.0061 0.0033 'International Tables Vol C Tables 4.2.6.8 and 6.1.1.4'
O O 0.0106 0.0060 'International Tables Vol C Tables 4.2.6.8 and 6.1.1.4'
Cl Cl 0.1484 0.1585 'International Tables Vol C Tables 4.2.6.8 and 6.1.1.4'
In In -0.7276 1.3100 'International Tables Vol C Tables 4.2.6.8 and 6.1.1.4'

loop_
_geom_angle_atom_site_label_1
_geom_angle_atom_site_label_2
_geom_angle_atom_site_label_3
_geom_angle
_geom_angle_site_symmetry_1
_geom_angle_site_symmetry_3
N1 C1 C6 110.31(15) . .
N1 C1 C2 113.40(16) . .
C6 C1 C2 111.38(16) . .
N1 C1 H1 107.1 . .
C6 C1 H1 107.1 . .
C2 C1 H1 107.1 . .
C3 C2 C1 111.00(18) . .
C3 C2 H2A 109.4 . .
C1 C2 H2A 109.4 . .
C3 C2 H2B 109.4 . .
C1 C2 H2B 109.4 . .
H2A C2 H2B 108.0 . .
C4 C3 C2 109.9(2) . .
C4 C3 H3A 109.7 . .
C2 C3 H3A 109.7 . .
C4 C3 H3B 109.7 . .
C2 C3 H3B 109.7 . .
H3A C3 H3B 108.2 . .
C3 C4 C5 110.2(2) . .
C3 C4 H4A 109.6 . .
C5 C4 H4A 109.6 . .
C3 C4 H4B 109.6 . .
C5 C4 H4B 109.6 . .
H4A C4 H4B 108.1 . .
C4 C5 C6 112.39(19) . .
C4 C5 H5A 109.1 . .
C6 C5 H5A 109.1 . .
C4 C5 H5B 109.1 . .
C6 C5 H5B 109.1 . .
H5A C5 H5B 107.9 . .
N2 C6 C1 111.12(15) . .
N2 C6 C5 112.01(16) . .
C1 C6 C5 110.18(16) . .
N2 C6 H6 107.8 . .
C1 C6 H6 107.8 . .
C5 C6 H6 107.8 . .
N2 C7 H7A 109.5 . .
N2 C7 H7B 109.5 . .
H7A C7 H7B 109.5 . .
N2 C7 H7C 109.5 . .
H7A C7 H7C 109.5 . .
H7B C7 H7C 109.5 . .
N2 C8 H8A 109.5 . .
N2 C8 H8B 109.5 . .
H8A C8 H8B 109.5 . .
N2 C8 H8C 109.5 . .
H8A C8 H8C 109.5 . .
H8B C8 H8C 109.5 . .
N1 C9 H9A 109.5 . .
N1 C9 H9B 109.5 . .
H9A C9 H9B 109.5 . .
N1 C9 H9C 109.5 . .
H9A C9 H9C 109.5 . .
H9B C9 H9C 109.5 . .
C11 C10 N1 114.94(14) . .
C11 C10 H10A 108.5 . .
N1 C10 H10A 108.5 . .
C11 C10 H10B 108.5 . .
N1 C10 H10B 108.5 . .
H10A C10 H10B 107.5 . .
C16 C11 C12 120.78(17) . .
C16 C11 C10 119.31(16) . .
C12 C11 C10 119.91(16) . .
O1 C12 C11 120.69(16) . .
O1 C12 C13 120.77(16) . .
C11 C12 C13 118.53(17) . .
C14 C13 C12 118.04(16) . .
C14 C13 C17 121.63(16) . .
C12 C13 C17 120.32(16) . .
C13 C14 C15 123.76(18) . .
C13 C14 H14 118.1 . .
C15 C14 H14 118.1 . .
C16 C15 C14 116.61(18) . .
C16 C15 C21 119.83(17) . .
C14 C15 C21 123.56(17) . .
C11 C16 C15 122.02(17) . .
C11 C16 H16 119.0 . .
C15 C16 H16 119.0 . .
C19 C17 C18 107.67(16) . .
C19 C17 C13 111.82(16) . .
C18 C17 C13 109.64(15) . .
C19 C17 C20 107.67(15) . .
C18 C17 C20 108.78(16) . .
C13 C17 C20 111.15(15) . .
C17 C18 H18A 109.5 . .
C17 C18 H18B 109.5 . .
H18A C18 H18B 109.5 . .
C17 C18 H18C 109.5 . .
H18A C18 H18C 109.5 . .
H18B C18 H18C 109.5 . .
C17 C19 H19A 109.5 . .
C17 C19 H19B 109.5 . .
H19A C19 H19B 109.5 . .
C17 C19 H19C 109.5 . .
H19A C19 H19C 109.5 . .
H19B C19 H19C 109.5 . .
C17 C20 H20A 109.5 . .
C17 C20 H20B 109.5 . .
H20A C20 H20B 109.5 . .
C17 C20 H20C 109.5 . .
H20A C20 H20C 109.5 . .
H20B C20 H20C 109.5 . .
C22 C21 C23 108.1(2) . .
C22 C21 C15 109.50(17) . .
C23 C21 C15 112.54(17) . .
C22 C21 C24 108.16(19) . .
C23 C21 C24 109.1(2) . .
C15 C21 C24 109.31(19) . .
C21 C22 H22A 109.5 . .
C21 C22 H22B 109.5 . .
H22A C22 H22B 109.5 . .
C21 C22 H22C 109.5 . .
H22A C22 H22C 109.5 . .
H22B C22 H22C 109.5 . .
C21 C23 H23A 109.5 . .
C21 C23 H23B 109.5 . .
H23A C23 H23B 109.5 . .
C21 C23 H23C 109.5 . .
H23A C23 H23C 109.5 . .
H23B C23 H23C 109.5 . .
C21 C24 H24A 109.5 . .
C21 C24 H24B 109.5 . .
H24A C24 H24B 109.5 . .
C21 C24 H24C 109.5 . .
H24A C24 H24C 109.5 . .
H24B C24 H24C 109.5 . .
O2 C25 C26 107.9(3) . .
O2 C25 H25A 110.1 . .
C26 C25 H25A 110.1 . .
O2 C25 H25B 110.1 . .
C26 C25 H25B 110.1 . .
H25A C25 H25B 108.4 . .
C9 N1 C10 107.09(14) . .
C9 N1 C1 112.22(15) . .
C10 N1 C1 110.67(14) . .
C9 N1 In1 109.98(11) . .
C10 N1 In1 106.71(11) . .
C1 N1 In1 109.99(10) . .
C8 N2 C7 108.23(15) . .
C8 N2 C6 113.72(15) . .
C7 N2 C6 109.84(14) . .
C8 N2 In1 105.02(11) . .
C7 N2 In1 110.71(12) . .
C6 N2 In1 109.22(11) . .
C12 O1 In1 130.65(11) . .
C25 O2 C25 37.9(3) 2 .
C25 O2 In1 119.33(17) 2 2
C25 O2 In1 116.64(18) . 2
C25 O2 In1 116.64(18) 2 .
C25 O2 In1 119.33(17) . .
In1 O2 In1 120.52(9) 2 .
In1 Cl1 In1 89.45(2) . 2
O1 In1 O2 93.36(6) . .
O1 In1 N2 104.00(5) . .
O2 In1 N2 162.64(6) . .
O1 In1 N1 86.37(5) . .
O2 In1 N1 104.71(4) . .
N2 In1 N1 76.35(5) . .
O1 In1 Cl2 88.09(4) . .
O2 In1 Cl2 92.892(13) . .
N2 In1 Cl2 88.23(4) . .
N1 In1 Cl2 161.81(4) . .
O1 In1 Cl1 167.54(4) . .
O2 In1 Cl1 75.02(5) . .
N2 In1 Cl1 87.64(4) . .
N1 In1 Cl1 92.19(4) . .
Cl2 In1 Cl1 96.831(12) . .

loop_
_geom_bond_atom_site_label_1
_geom_bond_atom_site_label_2
_geom_bond_distance
_geom_bond_site_symmetry_2
C1 N1 1.509(2) .
C1 C6 1.529(3) .
C1 C2 1.538(3) .
C1 H1 1.0000 .
C2 C3 1.527(3) .
C2 H2A 0.9900 .
C2 H2B 0.9900 .
C3 C4 1.518(3) .
C3 H3A 0.9900 .
C3 H3B 0.9900 .
C4 C5 1.524(3) .
C4 H4A 0.9900 .
C4 H4B 0.9900 .
C5 C6 1.544(3) .
C5 H5A 0.9900 .
C5 H5B 0.9900 .
C6 N2 1.510(2) .
C6 H6 1.0000 .
C7 N2 1.489(2) .
C7 H7A 0.9800 .
C7 H7B 0.9800 .
C7 H7C 0.9800 .
C8 N2 1.484(2) .
C8 H8A 0.9800 .
C8 H8B 0.9800 .
C8 H8C 0.9800 .
C9 N1 1.492(2) .
C9 H9A 0.9800 .
C9 H9B 0.9800 .
C9 H9C 0.9800 .
C10 C11 1.506(3) .
C10 N1 1.508(2) .
C10 H10A 0.9900 .
C10 H10B 0.9900 .
C11 C16 1.390(3) .
C11 C12 1.414(2) .
C12 O1 1.335(2) .
C12 C13 1.424(3) .
C13 C14 1.399(3) .
C13 C17 1.544(2) .
C14 C15 1.406(3) .
C14 H14 0.9500 .
C15 C16 1.391(3) .
C15 C21 1.538(3) .
C16 H16 0.9500 .
C17 C19 1.541(3) .
C17 C18 1.542(3) .
C17 C20 1.546(3) .
C18 H18A 0.9800 .
C18 H18B 0.9800 .
C18 H18C 0.9800 .
C19 H19A 0.9800 .
C19 H19B 0.9800 .
C19 H19C 0.9800 .
C20 H20A 0.9800 .
C20 H20B 0.9800 .
C20 H20C 0.9800 .
C21 C22 1.536(3) .
C21 C23 1.537(3) .
C21 C24 1.543(3) .
C22 H22A 0.9800 .
C22 H22B 0.9800 .
C22 H22C 0.9800 .
C23 H23A 0.9800 .
C23 H23B 0.9800 .
C23 H23C 0.9800 .
C24 H24A 0.9800 .
C24 H24B 0.9800 .
C24 H24C 0.9800 .
C25 O2 1.492(4) .
C25 C26 1.501(5) .
C25 H25A 0.9900 .
C25 H25B 0.9900 .
C26 H26A 0.9800 .
C26 H26B 0.9800 .
C26 H26C 0.9800 .
N1 In1 2.3633(15) .
N2 In1 2.3411(16) .
O1 In1 2.0838(12) .
O2 C25 1.492(4) 2
O2 In1 2.1428(10) 2
O2 In1 2.1428(10) .
Cl1 In1 2.6439(5) .
Cl1 In1 2.6439(5) 2
Cl2 In1 2.4749(5) .

loop_
_geom_torsion_atom_site_label_1
_geom_torsion_atom_site_label_2
_geom_torsion_atom_site_label_3
_geom_torsion_atom_site_label_4
_geom_torsion
_geom_torsion_site_symmetry_1
_geom_torsion_site_symmetry_4
N1 C1 C2 C3 178.30(18) . .
C6 C1 C2 C3 -56.6(2) . .
C1 C2 C3 C4 58.7(3) . .
C2 C3 C4 C5 -58.6(3) . .
C3 C4 C5 C6 57.1(3) . .
N1 C1 C6 N2 -55.1(2) . .
C2 C1 C6 N2 178.01(16) . .
N1 C1 C6 C5 -179.89(16) . .
C2 C1 C6 C5 53.3(2) . .
C4 C5 C6 N2 -178.42(19) . .
C4 C5 C6 C1 -54.2(3) . .
N1 C10 C11 C16 116.83(19) . .
N1 C10 C11 C12 -64.2(2) . .
C16 C11 C12 O1 -175.94(17) . .
C10 C11 C12 O1 5.1(3) . .
C16 C11 C12 C13 5.3(3) . .
C10 C11 C12 C13 -173.67(16) . .
O1 C12 C13 C14 175.90(17) . .
C11 C12 C13 C14 -5.3(3) . .
O1 C12 C13 C17 -5.2(3) . .
C11 C12 C13 C17 173.64(16) . .
C12 C13 C14 C15 1.5(3) . .
C17 C13 C14 C15 -177.40(18) . .
C13 C14 C15 C16 2.4(3) . .
C13 C14 C15 C21 -177.60(19) . .
C12 C11 C16 C15 -1.2(3) . .
C10 C11 C16 C15 177.70(18) . .
C14 C15 C16 C11 -2.6(3) . .
C21 C15 C16 C11 177.45(19) . .
C14 C13 C17 C19 6.0(3) . .
C12 C13 C17 C19 -172.88(17) . .
C14 C13 C17 C18 125.36(19) . .
C12 C13 C17 C18 -53.5(2) . .
C14 C13 C17 C20 -114.3(2) . .
C12 C13 C17 C20 66.8(2) . .
C16 C15 C21 C22 64.6(3) . .
C14 C15 C21 C22 -115.4(2) . .
C16 C15 C21 C23 -175.2(2) . .
C14 C15 C21 C23 4.9(3) . .
C16 C15 C21 C24 -53.7(3) . .
C14 C15 C21 C24 126.3(2) . .
C11 C10 N1 C9 -175.05(15) . .
C11 C10 N1 C1 -52.4(2) . .
C11 C10 N1 In1 67.20(16) . .
C6 C1 N1 C9 -84.66(19) . .
C2 C1 N1 C9 41.1(2) . .
C6 C1 N1 C10 155.78(15) . .
C2 C1 N1 C10 -78.5(2) . .
C6 C1 N1 In1 38.12(17) . .
C2 C1 N1 In1 163.84(14) . .
C1 C6 N2 C8 -74.3(2) . .
C5 C6 N2 C8 49.4(2) . .
C1 C6 N2 C7 164.24(16) . .
C5 C6 N2 C7 -72.1(2) . .
C1 C6 N2 In1 42.64(18) . .
C5 C6 N2 In1 166.34(14) . .
C11 C12 O1 In1 37.0(2) . .
C13 C12 O1 In1 -144.24(14) . .
C26 C25 O2 C25 -9.3(3) . 2
C26 C25 O2 In1 95.1(3) . 2
C26 C25 O2 In1 -105.9(3) . .
C12 O1 In1 O2 -126.54(14) . .
C12 O1 In1 N2 52.97(15) . .
C12 O1 In1 N1 -21.99(14) . .
C12 O1 In1 Cl2 140.67(14) . .
C12 O1 In1 Cl1 -105.70(19) . .
C25 O2 In1 O1 -25.83(18) 2 .
C25 O2 In1 O1 17.27(18) . .
In1 O2 In1 O1 175.44(3) 2 .
C25 O2 In1 N2 155.8(2) 2 .
C25 O2 In1 N2 -161.1(2) . .
In1 O2 In1 N2 -2.98(12) 2 .
C25 O2 In1 N1 -112.95(17) 2 .
C25 O2 In1 N1 -69.86(19) . .
In1 O2 In1 N1 88.31(4) 2 .
C25 O2 In1 Cl2 62.43(17) 2 .
C25 O2 In1 Cl2 105.53(18) . .
In1 O2 In1 Cl2 -96.301(12) 2 .
C25 O2 In1 Cl1 158.73(17) 2 .
C25 O2 In1 Cl1 -158.17(18) . .
In1 O2 In1 Cl1 0.0 2 .
C8 N2 In1 O1 23.47(11) . .
C7 N2 In1 O1 140.07(11) . .
C6 N2 In1 O1 -98.86(12) . .
C8 N2 In1 O2 -158.16(10) . .
C7 N2 In1 O2 -41.6(2) . .
C6 N2 In1 O2 79.52(17) . .
C8 N2 In1 N1 106.14(11) . .
C7 N2 In1 N1 -137.27(12) . .
C6 N2 In1 N1 -16.19(12) . .
C8 N2 In1 Cl2 -64.12(10) . .
C7 N2 In1 Cl2 52.47(11) . .
C6 N2 In1 Cl2 173.55(12) . .
C8 N2 In1 Cl1 -161.04(11) . .
C7 N2 In1 Cl1 -44.44(11) . .
C6 N2 In1 Cl1 76.64(12) . .
C9 N1 In1 O1 -142.31(12) . .
C10 N1 In1 O1 -26.49(11) . .
C1 N1 In1 O1 93.60(12) . .
C9 N1 In1 O2 -49.79(13) . .
C10 N1 In1 O2 66.03(11) . .
C1 N1 In1 O2 -173.88(11) . .
C9 N1 In1 N2 112.33(13) . .
C10 N1 In1 N2 -131.85(11) . .
C1 N1 In1 N2 -11.76(11) . .
C9 N1 In1 Cl2 145.13(12) . .
C10 N1 In1 Cl2 -99.05(15) . .
C1 N1 In1 Cl2 21.0(2) . .
C9 N1 In1 Cl1 25.29(12) . .
C10 N1 In1 Cl1 141.11(10) . .
C1 N1 In1 Cl1 -98.80(11) . .
In1 Cl1 In1 O1 -21.58(16) 2 .
In1 Cl1 In1 O2 0.0 2 .
In1 Cl1 In1 N2 179.11(4) 2 .
In1 Cl1 In1 N1 -104.65(4) 2 .
In1 Cl1 In1 Cl2 91.177(13) 2 .

loop_
_platon_squeeze_void_nr
_platon_squeeze_void_average_x
_platon_squeeze_void_average_y
_platon_squeeze_void_average_z
_platon_squeeze_void_volume
_platon_squeeze_void_count_electrons
_platon_squeeze_void_content
1 0.000 0.000 0.000 200 57 ' '
2 0.000 0.000 0.500 200 57 ' '
3 0.500 0.303 0.250 189 54 ' '
4 0.500 0.697 0.750 189 54 ' '
